data_4333345
loop_
_publ_author_name
'York, John T.'
'Bar-Nahum, Itsik'
'Tolman, William B.'

_publ_section_title
;
 Structural Diversity in Copper&#x2212;Sulfur Chemistry:&#x00A0; Synthesis
 of Novel Cu/S Clusters through Metathesis Reactions
;
_journal_issue 20
_journal_name_full 'Inorganic Chemistry'
_journal_page_first 8105
_journal_page_last 8107
_journal_paper_doi 10.1021/ic700760p
_journal_volume 46
_journal_year 2007
_chemical_absolute_configuration ad
_chemical_formula_moiety 'C30 H66 Cu3 N6 S2, 3(C F3 O3 S), 2(C H2 Cl2)'
_chemical_formula_sum 'C35 H70 Cl4 Cu3 F9 N6 O9 S5'
_chemical_formula_weight 1382.69
_chemical_name_common 05288m
_chemical_name_systematic
; 
 ? 
;
_space_group_IT_number 4
_symmetry_cell_setting monoclinic
_symmetry_space_group_name_Hall 'P 2yb'
_symmetry_space_group_name_H-M 'P 1 21 1'
_atom_sites_solution_hydrogens geom
_atom_sites_solution_primary direct
_atom_sites_solution_secondary difmap
_audit_creation_method SHELXL-97
_cell_angle_alpha 90.00
_cell_angle_beta 99.4270(10)
_cell_angle_gamma 90.00
_cell_formula_units_Z 4
_cell_length_a 15.6678(10)
_cell_length_b 14.2575(9)
_cell_length_c 26.5917(16)
_cell_measurement_reflns_used 3721
_cell_measurement_temperature 173(2)
_cell_measurement_theta_max 24.98
_cell_measurement_theta_min 2.19
_cell_volume 5859.9(6)
_computing_cell_refinement 'Saint, Bruker'
_computing_data_collection 'Smart, Bruker'
_computing_data_reduction 'Saint, Bruker'
_computing_molecular_graphics 'SHELXTL, Bruker'
_computing_publication_material 'SHELXTL, Bruker'
_computing_structure_refinement 'SHELXL-97 (Sheldrick, 1997)'
_computing_structure_solution 'SHELXS-97 (Sheldrick, 1990)'
_diffrn_ambient_temperature 173(2)
_diffrn_measured_fraction_theta_full 0.999
_diffrn_measured_fraction_theta_max 0.999
_diffrn_measurement_device_type 'Bruker SMART Platform CCD'
_diffrn_measurement_method 'area detector, omega scans'
_diffrn_radiation_monochromator graphite
_diffrn_radiation_source 'normal-focus sealed tube'
_diffrn_radiation_type MoK\a
_diffrn_radiation_wavelength 0.71073
_diffrn_reflns_av_R_equivalents 0.0374
_diffrn_reflns_av_sigmaI/netI 0.0475
_diffrn_reflns_limit_h_max 18
_diffrn_reflns_limit_h_min -18
_diffrn_reflns_limit_k_max 16
_diffrn_reflns_limit_k_min -16
_diffrn_reflns_limit_l_max 31
_diffrn_reflns_limit_l_min -31
_diffrn_reflns_number 58071
_diffrn_reflns_theta_full 25.04
_diffrn_reflns_theta_max 25.04
_diffrn_reflns_theta_min 0.78
_exptl_absorpt_coefficient_mu 1.518
_exptl_absorpt_correction_T_max 0.7028
_exptl_absorpt_correction_T_min 0.6588
_exptl_absorpt_correction_type multi-scan
_exptl_absorpt_process_details 'SADABS, R. Blessing, 1995'
_exptl_crystal_colour Green
_exptl_crystal_density_diffrn 1.567
_exptl_crystal_density_meas ?
_exptl_crystal_density_method 'not measured'
_exptl_crystal_description Block
_exptl_crystal_F_000 2840
_exptl_crystal_size_max 0.30
_exptl_crystal_size_mid 0.30
_exptl_crystal_size_min 0.25
_refine_diff_density_max 0.958
_refine_diff_density_min -0.923
_refine_diff_density_rms 0.078
_refine_ls_abs_structure_details 'Flack H D (1983), 9841 Friedel pairs, Acta Cryst. A39, 876-881'
_refine_ls_abs_structure_Flack 0.048(12)
_refine_ls_extinction_method none
_refine_ls_goodness_of_fit_ref 1.027
_refine_ls_hydrogen_treatment riding
_refine_ls_matrix_type full
_refine_ls_number_parameters 1232
_refine_ls_number_reflns 20645
_refine_ls_number_restraints 95
_refine_ls_restrained_S_all 1.030
_refine_ls_R_factor_all 0.0640
_refine_ls_R_factor_gt 0.0496
_refine_ls_shift/su_max 0.001
_refine_ls_shift/su_mean 0.000
_refine_ls_structure_factor_coef Fsqd
_refine_ls_weighting_details 'calc w=1/[\s^2^(Fo^2^)+(0.0523P)^2^+9.7741P] where P=(Fo^2^+2Fc^2^)/3'
_refine_ls_weighting_scheme calc
_refine_ls_wR_factor_gt 0.1122
_refine_ls_wR_factor_ref 0.1188
_reflns_number_gt 17096
_reflns_number_total 20645
_reflns_threshold_expression >2sigma(I)
_cod_data_source_file ic700760psup1.cif
_cod_data_source_block 05288m
_cod_depositor_comments
;
The following automatic conversions were performed:

'_symmetry_cell_setting' value 'Monoclinic' changed to 'monoclinic'
according to /home/saulius/struct/CIF-dictionaries/cif_core.dic
dictionary named 'cif_core.dic' version 2.4.2 from 2011-04-26.

Automatic conversion script
Id: cif_fix_values 1891 2012-01-12 08:04:46Z andrius 

The following automatic conversions were performed:

'_exptl_crystal_density_meas' value 'not measured' was changed to '?'
- the value is perceived as not measured.

Automatic conversion script
Id: cif_fix_values 3008 2015-01-20 13:52:24Z robertas 
;
_cod_original_sg_symbol_H-M P21
_cod_database_code 4333345

loop_
_symmetry_equiv_pos_as_xyz
'x, y, z'
'-x, y+1/2, -z'

loop_
_atom_site_label
_atom_site_type_symbol
_atom_site_fract_x
_atom_site_fract_y
_atom_site_fract_z
_atom_site_U_iso_or_equiv
_atom_site_adp_type
_atom_site_occupancy
_atom_site_symmetry_multiplicity
_atom_site_calc_flag
_atom_site_refinement_flags
Cu3 Cu 0.69685(5) 1.00217(6) 0.40572(3) 0.0279(2) Uani 1 1 d .
Cu2 Cu 0.70489(5) 0.82267(6) 0.47342(3) 0.0308(2) Uani 1 1 d .
Cu1 Cu 0.55891(5) 0.84076(6) 0.37696(3) 0.0313(2) Uani 1 1 d .
S2 S 0.60077(11) 0.92879(13) 0.44670(7) 0.0276(4) Uani 1 1 d .
S1 S 0.70404(11) 0.84777(14) 0.38978(7) 0.0304(4) Uani 1 1 d .
N6 N 0.6870(3) 1.1366(4) 0.4312(2) 0.0250(13) Uani 1 1 d .
N4 N 0.6878(3) 0.8119(5) 0.5475(2) 0.0322(14) Uani 1 1 d .
N3 N 0.8122(3) 0.7417(4) 0.4904(2) 0.0273(12) Uani 1 1 d .
N2 N 0.4280(4) 0.8458(5) 0.3742(2) 0.0334(14) Uani 1 1 d .
N1 N 0.5375(4) 0.7604(4) 0.3130(2) 0.0325(14) Uani 1 1 d .
C5 C 0.3969(5) 0.9421(6) 0.3797(3) 0.0378(19) Uani 1 1 d .
H5A H 0.3340 0.9414 0.3782 0.057 Uiso 1 1 calc R
H5B H 0.4117 0.9812 0.3521 0.057 Uiso 1 1 calc R
H5C H 0.4244 0.9677 0.4126 0.057 Uiso 1 1 calc R
N5 N 0.7860(3) 1.0488(4) 0.3637(2) 0.0256(13) Uani 1 1 d .
C12 C 0.8878(4) 0.7808(5) 0.4692(3) 0.0344(17) Uani 1 1 d .
H12A H 0.9379 0.7393 0.4782 0.052 Uiso 1 1 calc R
H12B H 0.9019 0.8433 0.4834 0.052 Uiso 1 1 calc R
H12C H 0.8731 0.7852 0.4320 0.052 Uiso 1 1 calc R
C11 C 0.7928(4) 0.6491(5) 0.4682(3) 0.0396(18) Uani 1 1 d .
H11A H 0.8441 0.6090 0.4760 0.059 Uiso 1 1 calc R
H11B H 0.7763 0.6549 0.4312 0.059 Uiso 1 1 calc R
H11C H 0.7450 0.6211 0.4826 0.059 Uiso 1 1 calc R
C25 C 0.6002(4) 1.1707(5) 0.4084(3) 0.0400(19) Uani 1 1 d .
H25A H 0.5928 1.2354 0.4193 0.060 Uiso 1 1 calc R
H25B H 0.5559 1.1308 0.4196 0.060 Uiso 1 1 calc R
H25C H 0.5942 1.1686 0.3711 0.060 Uiso 1 1 calc R
C16 C 0.7071(5) 0.9019(6) 0.5719(3) 0.0407(19) Uani 1 1 d .
H16A H 0.6996 0.8979 0.6077 0.061 Uiso 1 1 calc R
H16B H 0.6679 0.9495 0.5544 0.061 Uiso 1 1 calc R
H16C H 0.7671 0.9192 0.5700 0.061 Uiso 1 1 calc R
C22 C 0.8709(4) 1.0157(5) 0.3891(2) 0.0346(17) Uani 1 1 d .
H22A H 0.9157 1.0369 0.3699 0.052 Uiso 1 1 calc R
H22B H 0.8709 0.9470 0.3905 0.052 Uiso 1 1 calc R
H22C H 0.8829 1.0411 0.4238 0.052 Uiso 1 1 calc R
C30 C 0.7485(5) 1.2946(6) 0.4132(3) 0.042(2) Uani 1 1 d .
H30A H 0.7398 1.3156 0.4475 0.050 Uiso 1 1 calc R
H30B H 0.6959 1.3112 0.3888 0.050 Uiso 1 1 calc R
C1 C 0.5534(6) 0.8194(7) 0.2688(3) 0.056(2) Uani 1 1 d .
H1A H 0.5435 0.7817 0.2376 0.084 Uiso 1 1 calc R
H1B H 0.6133 0.8420 0.2748 0.084 Uiso 1 1 calc R
H1C H 0.5138 0.8731 0.2651 0.084 Uiso 1 1 calc R
C13 C 0.8329(4) 0.7400(5) 0.5477(2) 0.0325(14) Uani 1 1 d .
H13A H 0.8608 0.8012 0.5590 0.039 Uiso 1 1 calc R
C17 C 0.8952(5) 0.6619(6) 0.5696(3) 0.0403(19) Uani 1 1 d .
H17A H 0.9507 0.6698 0.5568 0.048 Uiso 1 1 calc R
H17B H 0.8705 0.6004 0.5575 0.048 Uiso 1 1 calc R
C20 C 0.7663(5) 0.7332(7) 0.6283(3) 0.049(2) Uani 1 1 d .
H20A H 0.7926 0.7937 0.6408 0.058 Uiso 1 1 calc R
H20B H 0.7111 0.7260 0.6416 0.058 Uiso 1 1 calc R
C15 C 0.5970(4) 0.7852(6) 0.5514(3) 0.0409(19) Uani 1 1 d .
H15A H 0.5908 0.7804 0.5874 0.061 Uiso 1 1 calc R
H15B H 0.5833 0.7247 0.5346 0.061 Uiso 1 1 calc R
H15C H 0.5573 0.8332 0.5347 0.061 Uiso 1 1 calc R
C26 C 0.6948(4) 1.1413(6) 0.4875(2) 0.0352(17) Uani 1 1 d .
H26A H 0.6898 1.2066 0.4980 0.053 Uiso 1 1 calc R
H26B H 0.7512 1.1162 0.5032 0.053 Uiso 1 1 calc R
H26C H 0.6487 1.1040 0.4985 0.053 Uiso 1 1 calc R
C2 C 0.5987(4) 0.6801(5) 0.3165(3) 0.0440(18) Uani 1 1 d .
H2A H 0.5868 0.6428 0.2852 0.066 Uiso 1 1 calc R
H2B H 0.5915 0.6408 0.3457 0.066 Uiso 1 1 calc R
H2C H 0.6582 0.7038 0.3209 0.066 Uiso 1 1 calc R
C21 C 0.7699(4) 1.0101(5) 0.3120(2) 0.0298(16) Uani 1 1 d .
H21A H 0.8137 1.0337 0.2928 0.045 Uiso 1 1 calc R
H21B H 0.7123 1.0292 0.2950 0.045 Uiso 1 1 calc R
H21C H 0.7730 0.9415 0.3137 0.045 Uiso 1 1 calc R
C6 C 0.4076(4) 0.7916(5) 0.4180(3) 0.0417(18) Uani 1 1 d .
H6A H 0.3450 0.7926 0.4178 0.063 Uiso 1 1 calc R
H6B H 0.4373 0.8196 0.4498 0.063 Uiso 1 1 calc R
H6C H 0.4270 0.7266 0.4156 0.063 Uiso 1 1 calc R
C7 C 0.4078(5) 0.6884(7) 0.2564(3) 0.059(2) Uani 1 1 d .
H7A H 0.4433 0.6346 0.2485 0.070 Uiso 1 1 calc R
H7B H 0.4105 0.7372 0.2302 0.070 Uiso 1 1 calc R
C3 C 0.4461(4) 0.7273(5) 0.3081(3) 0.0431(16) Uani 1 1 d .
H3A H 0.4452 0.6756 0.3334 0.052 Uiso 1 1 calc R
Cu4 Cu 0.79582(5) 0.27746(6) 0.02898(3) 0.0272(2) Uani 1 1 d .
Cu6 Cu 0.80330(5) 0.09350(5) 0.09394(3) 0.02530(19) Uani 1 1 d .
Cu5 Cu 0.94855(5) 0.24834(6) 0.12141(3) 0.0287(2) Uani 1 1 d .
S3 S 0.89715(10) 0.16599(13) 0.05159(6) 0.0262(4) Uani 1 1 d .
S4 S 0.80330(11) 0.24834(13) 0.11319(7) 0.0280(4) Uani 1 1 d .
S7 S 0.97579(12) 0.00339(15) 0.22472(7) 0.0356(4) Uani 1 1 d .
N11 N 0.8193(3) -0.0408(4) 0.0740(2) 0.0255(13) Uani 1 1 d .
O9 O 0.9642(3) 0.0662(4) 0.18107(19) 0.0439(14) Uani 1 1 d .
N8 N 0.6988(3) 0.3733(4) 0.0165(2) 0.0260(13) Uani 1 1 d .
N7 N 0.7985(3) 0.2807(4) -0.0470(2) 0.0237(12) Uani 1 1 d .
N9 N 1.0748(3) 0.2516(4) 0.1136(2) 0.0285(13) Uani 1 1 d .
N10 N 0.9827(4) 0.3156(4) 0.1892(2) 0.0331(14) Uani 1 1 d .
N12 N 0.7071(3) 0.0502(4) 0.12997(19) 0.0241(12) Uani 1 1 d .
O8 O 0.9771(4) 0.0476(5) 0.2726(2) 0.0533(16) Uani 1 1 d .
C42 C 1.1111(5) 0.1535(6) 0.1234(3) 0.043(2) Uani 1 1 d .
H42A H 1.1723 0.1531 0.1197 0.065 Uiso 1 1 calc R
H42B H 1.0790 0.1098 0.0988 0.065 Uiso 1 1 calc R
H42C H 1.1055 0.1341 0.1581 0.065 Uiso 1 1 calc R
C36 C 0.6183(4) 0.3252(5) 0.0240(3) 0.0381(18) Uani 1 1 d .
H36A H 0.5700 0.3697 0.0182 0.057 Uiso 1 1 calc R
H36B H 0.6248 0.3012 0.0589 0.057 Uiso 1 1 calc R
H36C H 0.6068 0.2730 -0.0001 0.057 Uiso 1 1 calc R
O7 O 0.9245(4) -0.0793(4) 0.2162(2) 0.0531(15) Uani 1 1 d .
F9 F 1.1434(3) 0.0295(5) 0.2355(2) 0.0712(17) Uani 1 1 d .
C40 C 0.6099(4) 0.4552(5) -0.0603(3) 0.0352(17) Uani 1 1 d .
H40A H 0.5606 0.4119 -0.0602 0.042 Uiso 1 1 calc R
H40B H 0.6011 0.5104 -0.0391 0.042 Uiso 1 1 calc R
F8 F 1.0963(3) -0.0789(5) 0.1835(2) 0.0756(17) Uani 1 1 d .
C56 C 0.7374(4) 0.0547(5) 0.1858(2) 0.0322(16) Uani 1 1 d .
H56A H 0.6911 0.0336 0.2038 0.048 Uiso 1 1 calc R
H56B H 0.7532 0.1195 0.1956 0.048 Uiso 1 1 calc R
H56C H 0.7881 0.0141 0.1948 0.048 Uiso 1 1 calc R
C52 C 0.9122(4) -0.0699(6) 0.0819(3) 0.0323(16) Uani 1 1 d .
H52A H 0.9163 -0.1356 0.0716 0.048 Uiso 1 1 calc R
H52B H 0.9372 -0.0632 0.1180 0.048 Uiso 1 1 calc R
H52C H 0.9440 -0.0302 0.0612 0.048 Uiso 1 1 calc R
C57 C 0.7499(5) -0.1992(6) 0.0861(3) 0.043(2) Uani 1 1 d .
H57A H 0.8049 -0.2320 0.0839 0.052 Uiso 1 1 calc R
H57B H 0.7158 -0.1960 0.0513 0.052 Uiso 1 1 calc R
F7 F 1.1055(3) -0.1016(5) 0.2633(2) 0.0749(17) Uani 1 1 d .
C32 C 0.8044(4) 0.1818(5) -0.0683(3) 0.0298(16) Uani 1 1 d .
H32A H 0.8057 0.1854 -0.1050 0.045 Uiso 1 1 calc R
H32B H 0.7539 0.1452 -0.0625 0.045 Uiso 1 1 calc R
H32C H 0.8573 0.1513 -0.0511 0.045 Uiso 1 1 calc R
C51 C 0.7846(4) -0.0486(6) 0.0183(2) 0.0320(16) Uani 1 1 d .
H51A H 0.7912 -0.1133 0.0071 0.048 Uiso 1 1 calc R
H51B H 0.8166 -0.0062 -0.0008 0.048 Uiso 1 1 calc R
H51C H 0.7232 -0.0316 0.0122 0.048 Uiso 1 1 calc R
C55 C 0.6279(4) 0.1100(5) 0.1184(3) 0.0337(16) Uani 1 1 d .
H55A H 0.5832 0.0859 0.1368 0.051 Uiso 1 1 calc R
H55B H 0.6062 0.1085 0.0816 0.051 Uiso 1 1 calc R
H55C H 0.6422 0.1747 0.1290 0.051 Uiso 1 1 calc R
C60 C 0.6367(5) -0.1055(6) 0.1471(3) 0.0394(19) Uani 1 1 d .
H60A H 0.5821 -0.0726 0.1501 0.047 Uiso 1 1 calc R
H60B H 0.6715 -0.1101 0.1816 0.047 Uiso 1 1 calc R
C46 C 0.9447(5) 0.2715(6) 0.2309(3) 0.042(2) Uani 1 1 d .
H46A H 0.9632 0.3061 0.2627 0.062 Uiso 1 1 calc R
H46B H 0.9643 0.2063 0.2352 0.062 Uiso 1 1 calc R
H46C H 0.8814 0.2730 0.2224 0.062 Uiso 1 1 calc R
C54 C 0.6864(4) -0.0493(4) 0.1127(2) 0.0265(12) Uani 1 1 d .
H54A H 0.6496 -0.0460 0.0783 0.032 Uiso 1 1 calc R
C41 C 1.0865(4) 0.2789(5) 0.0608(2) 0.0344(16) Uani 1 1 d .
H41A H 1.1484 0.2796 0.0586 0.052 Uiso 1 1 calc R
H41B H 1.0621 0.3415 0.0530 0.052 Uiso 1 1 calc R
H41C H 1.0569 0.2335 0.0363 0.052 Uiso 1 1 calc R
C37 C 0.7151(5) 0.3575(5) -0.1261(3) 0.0368(17) Uani 1 1 d .
H37A H 0.7635 0.4016 -0.1274 0.044 Uiso 1 1 calc R
H37B H 0.7238 0.3021 -0.1471 0.044 Uiso 1 1 calc R
C63 C 1.0864(6) -0.0401(7) 0.2271(4) 0.056(2) Uani 1 1 d .
C31 C 0.8764(4) 0.3303(5) -0.0560(2) 0.0328(15) Uani 1 1 d .
H31A H 0.8781 0.3318 -0.0927 0.049 Uiso 1 1 calc R
H31B H 0.9277 0.2978 -0.0383 0.049 Uiso 1 1 calc R
H31C H 0.8754 0.3946 -0.0431 0.049 Uiso 1 1 calc R
C45 C 0.9460(5) 0.4121(5) 0.1832(3) 0.0449(18) Uani 1 1 d .
H45A H 0.9613 0.4465 0.2153 0.067 Uiso 1 1 calc R
H45B H 0.8829 0.4085 0.1741 0.067 Uiso 1 1 calc R
H45C H 0.9697 0.4449 0.1561 0.067 Uiso 1 1 calc R
C35 C 0.7102(4) 0.4537(5) 0.0515(2) 0.0278(14) Uani 1 1 d .
H35A H 0.6611 0.4966 0.0431 0.042 Uiso 1 1 calc R
H35B H 0.7639 0.4867 0.0481 0.042 Uiso 1 1 calc R
H35C H 0.7133 0.4315 0.0866 0.042 Uiso 1 1 calc R
C38 C 0.6295(5) 0.4050(5) -0.1478(3) 0.0431(17) Uani 1 1 d .
H38A H 0.6314 0.4271 -0.1829 0.052 Uiso 1 1 calc R
H38B H 0.5815 0.3594 -0.1492 0.052 Uiso 1 1 calc R
C58 C 0.6994(5) -0.2545(6) 0.1208(3) 0.050(2) Uani 1 1 d .
H58A H 0.6863 -0.3179 0.1065 0.060 Uiso 1 1 calc R
H58B H 0.7351 -0.2614 0.1549 0.060 Uiso 1 1 calc R
S10 S 0.06248(13) 0.54029(15) 0.46882(8) 0.0405(5) Uani 1 1 d .
O18 O 0.1412(3) 0.4890(4) 0.4828(2) 0.0472(14) Uani 1 1 d .
O17 O 0.0700(4) 0.6378(4) 0.4828(2) 0.0561(16) Uani 1 1 d .
O16 O -0.0124(4) 0.4946(5) 0.4805(2) 0.0645(18) Uani 1 1 d .
F18 F 0.0436(5) 0.4541(6) 0.3812(3) 0.111(2) Uani 1 1 d .
F17 F 0.1131(5) 0.5845(7) 0.3831(3) 0.126(3) Uani 1 1 d .
C66 C 0.0483(8) 0.5428(10) 0.4003(4) 0.076(3) Uani 1 1 d .
S9 S 0.43937(12) 0.56436(14) 0.03357(8) 0.0339(4) Uani 1 1 d .
O15 O 0.3593(3) 0.6141(4) 0.0145(2) 0.0394(13) Uani 1 1 d .
O14 O 0.4414(3) 0.4686(4) 0.0173(2) 0.0485(14) Uani 1 1 d .
O13 O 0.5167(3) 0.6166(4) 0.0308(2) 0.0520(15) Uani 1 1 d .
F15 F 0.3724(4) 0.5041(4) 0.1107(2) 0.0807(17) Uani 1 1 d .
C65 C 0.4387(6) 0.5548(6) 0.1012(3) 0.051(2) Uani 1 1 d .
F14 F 0.4321(4) 0.6380(5) 0.12272(18) 0.0743(16) Uani 1 1 d .
F13 F 0.5097(4) 0.5139(6) 0.1248(2) 0.098(2) Uani 1 1 d .
Cl4 Cl 0.20981(17) 0.9091(2) 0.45849(11) 0.0754(8) Uani 1 1 d .
Cl3 Cl 0.0599(2) 0.8690(3) 0.38170(13) 0.1051(12) Uani 1 1 d .
C2S C 0.1039(7) 0.8621(7) 0.4460(4) 0.069(3) Uani 1 1 d .
H2SA H 0.1055 0.7957 0.4569 0.083 Uiso 1 1 calc R
H2SB H 0.0664 0.8968 0.4661 0.083 Uiso 1 1 calc R
Cl2 Cl 0.69936(13) 0.68976(17) -0.03605(9) 0.0536(6) Uani 1 1 d .
Cl1 Cl 0.55787(18) 0.7526(2) -0.11439(11) 0.0746(7) Uani 1 1 d .
Cl8 Cl 0.5564(6) 0.4260(5) 0.2625(3) 0.246(4) Uani 1 1 d .
Cl7 Cl 0.6897(3) 0.3921(7) 0.2047(2) 0.296(6) Uani 1 1 d .
Cl6 Cl 0.9663(7) 0.6538(5) 0.2439(3) 0.294(5) Uani 1 1 d .
Cl5 Cl 0.8281(3) 0.7301(5) 0.2950(3) 0.239(3) Uani 1 1 d .
C10 C 0.2954(5) 0.7692(7) 0.3197(3) 0.062(2) Uani 1 1 d .
H10A H 0.2942 0.7183 0.3449 0.075 Uiso 1 1 calc R
H10B H 0.2582 0.8209 0.3285 0.075 Uiso 1 1 calc R
C47 C 1.2164(4) 0.3168(6) 0.1617(3) 0.050(2) Uani 1 1 d .
H47A H 1.2387 0.3260 0.1293 0.060 Uiso 1 1 calc R
H47B H 1.2355 0.2544 0.1755 0.060 Uiso 1 1 calc R
C23 C 0.7756(4) 1.1539(4) 0.3624(2) 0.0278(13) Uani 1 1 d .
H23A H 0.7236 1.1693 0.3366 0.033 Uiso 1 1 calc R
C4 C 0.3891(4) 0.8052(5) 0.3228(3) 0.0386(15) Uani 1 1 d .
H4A H 0.3882 0.8563 0.2970 0.046 Uiso 1 1 calc R
C43 C 1.1174(4) 0.3213(5) 0.1518(2) 0.0353(14) Uani 1 1 d .
H43A H 1.1013 0.3850 0.1376 0.042 Uiso 1 1 calc R
C34 C 0.6950(4) 0.4054(4) -0.0377(2) 0.0260(12) Uani 1 1 d .
H34A H 0.7422 0.4527 -0.0373 0.031 Uiso 1 1 calc R
C4S C 0.5890(8) 0.3660(9) 0.2173(4) 0.101(4) Uani 1 1 d .
H4S1 H 0.5469 0.3753 0.1857 0.121 Uiso 1 1 calc R
H4S2 H 0.5878 0.2987 0.2263 0.121 Uiso 1 1 calc R
C49 C 1.2187(6) 0.3749(9) 0.2507(3) 0.079(3) Uani 1 1 d .
H49A H 1.2349 0.3105 0.2626 0.095 Uiso 1 1 calc R
H49B H 1.2449 0.4195 0.2774 0.095 Uiso 1 1 calc R
C3S C 0.9259(10) 0.7301(10) 0.2791(5) 0.119(5) Uani 1 1 d .
H3S1 H 0.9315 0.7916 0.2627 0.142 Uiso 1 1 calc R
H3S2 H 0.9666 0.7318 0.3118 0.142 Uiso 1 1 calc R
C50 C 1.1204(6) 0.3852(7) 0.2419(3) 0.059(2) Uani 1 1 d .
H50A H 1.1041 0.4494 0.2298 0.071 Uiso 1 1 calc R
H50B H 1.0984 0.3749 0.2743 0.071 Uiso 1 1 calc R
C19 C 0.8268(5) 0.6537(7) 0.6479(3) 0.062(2) Uani 1 1 d .
H19A H 0.7994 0.5930 0.6367 0.074 Uiso 1 1 calc R
H19B H 0.8377 0.6545 0.6856 0.074 Uiso 1 1 calc R
C1S C 0.5986(5) 0.7489(6) -0.0498(3) 0.053(2) Uani 1 1 d .
H1SA H 0.5562 0.7169 -0.0319 0.064 Uiso 1 1 calc R
H1SB H 0.6058 0.8138 -0.0366 0.064 Uiso 1 1 calc R
F16 F -0.0255(5) 0.5833(7) 0.3804(2) 0.117(3) Uani 1 1 d .
C27 C 0.8545(5) 1.2048(5) 0.3466(3) 0.042(2) Uani 1 1 d .
H27A H 0.9075 1.1885 0.3708 0.050 Uiso 1 1 calc R
H27B H 0.8624 1.1838 0.3122 0.050 Uiso 1 1 calc R
C44 C 1.0793(4) 0.3124(5) 0.2015(2) 0.0364(15) Uani 1 1 d .
H44A H 1.0953 0.2487 0.2159 0.044 Uiso 1 1 calc R
C29 C 0.8254(5) 1.3461(6) 0.3984(3) 0.056(2) Uani 1 1 d .
H29A H 0.8774 1.3347 0.4243 0.067 Uiso 1 1 calc R
H29B H 0.8139 1.4144 0.3969 0.067 Uiso 1 1 calc R
C28 C 0.8412(5) 1.3110(5) 0.3465(3) 0.0538(19) Uani 1 1 d .
H28A H 0.8930 1.3425 0.3375 0.065 Uiso 1 1 calc R
H28B H 0.7911 1.3277 0.3203 0.065 Uiso 1 1 calc R
C59 C 0.6159(5) -0.2047(5) 0.1257(3) 0.0480(18) Uani 1 1 d .
H59A H 0.5844 -0.2403 0.1489 0.058 Uiso 1 1 calc R
H59B H 0.5786 -0.2006 0.0920 0.058 Uiso 1 1 calc R
C18 C 0.9121(4) 0.6629(7) 0.6281(3) 0.056(2) Uani 1 1 d .
H18A H 0.9508 0.6103 0.6410 0.067 Uiso 1 1 calc R
H18B H 0.9409 0.7223 0.6405 0.067 Uiso 1 1 calc R
C14 C 0.7480(4) 0.7337(5) 0.5696(2) 0.0350(15) Uani 1 1 d .
H14A H 0.7197 0.6728 0.5581 0.042 Uiso 1 1 calc R
C39 C 0.6138(5) 0.4868(5) -0.1148(2) 0.0423(16) Uani 1 1 d .
H39A H 0.5586 0.5176 -0.1294 0.051 Uiso 1 1 calc R
H39B H 0.6608 0.5333 -0.1145 0.051 Uiso 1 1 calc R
C33 C 0.7154(4) 0.3267(4) -0.0707(2) 0.0273(13) Uani 1 1 d .
H33A H 0.6685 0.2789 -0.0713 0.033 Uiso 1 1 calc R
C8 C 0.3147(6) 0.6566(7) 0.2535(4) 0.079(3) Uani 1 1 d .
H8A H 0.2922 0.6349 0.2185 0.095 Uiso 1 1 calc R
H8B H 0.3124 0.6030 0.2770 0.095 Uiso 1 1 calc R
C48 C 1.2531(5) 0.3949(8) 0.2007(3) 0.075(3) Uani 1 1 d .
H48A H 1.3171 0.3937 0.2067 0.090 Uiso 1 1 calc R
H48B H 1.2337 0.4576 0.1873 0.090 Uiso 1 1 calc R
C9 C 0.2597(5) 0.7331(8) 0.2672(4) 0.076(3) Uani 1 1 d .
H9A H 0.2000 0.7099 0.2666 0.091 Uiso 1 1 calc R
H9B H 0.2578 0.7847 0.2421 0.091 Uiso 1 1 calc R
C24 C 0.7597(4) 1.1895(5) 0.4136(2) 0.0324(15) Uani 1 1 d .
H24A H 0.8131 1.1755 0.4386 0.039 Uiso 1 1 calc R
C53 C 0.7694(4) -0.0998(4) 0.1064(2) 0.0276(14) Uani 1 1 d .
H53A H 0.8054 -0.1054 0.1409 0.033 Uiso 1 1 calc R
O4 O 0.5861(3) 0.1644(4) 0.2729(2) 0.0503(14) Uani 1 1 d D
O5 O 0.5225(3) 0.0322(4) 0.22262(18) 0.0447(14) Uani 1 1 d D
O6 O 0.5453(3) 0.0254(4) 0.31520(18) 0.0393(13) Uani 1 1 d D
S6 S 0.53170(12) 0.08228(14) 0.26994(7) 0.0347(4) Uani 1 1 d D
C61 C 0.4229(5) 0.1298(7) 0.2688(3) 0.057(3) Uani 1 1 d D
F4 F 0.4035(3) 0.1912(5) 0.2298(2) 0.088(2) Uani 1 1 d D
F5 F 0.4192(4) 0.1787(5) 0.3111(2) 0.101(2) Uani 1 1 d D
F6 F 0.3640(3) 0.0630(5) 0.2640(2) 0.086(2) Uani 1 1 d D
O10 O 0.8868(5) 0.5529(5) -0.0014(2) 0.0904(13) Uani 1 1 d DU
O11 O 1.0368(4) 0.5154(4) 0.0304(3) 0.0781(13) Uani 1 1 d DU
O12 O 0.9228(3) 0.4313(3) 0.06167(19) 0.0388(6) Uani 1 1 d DU
S8 S 0.95118(12) 0.51576(14) 0.03959(8) 0.0391(2) Uani 1 1 d DU
C64 C 0.9520(5) 0.6048(5) 0.0880(3) 0.0593(11) Uani 1 1 d DU
F10 F 1.0216(4) 0.5906(4) 0.1271(2) 0.0893(11) Uani 1 1 d DU
F11 F 0.9621(3) 0.6899(3) 0.0701(2) 0.0771(11) Uani 1 1 d DU
F12 F 0.8823(3) 0.6039(3) 0.1103(2) 0.0732(10) Uani 1 1 d DU
O1 O 0.6041(4) 0.5540(5) 0.5067(2) 0.0904(13) Uani 1 1 d D
O2 O 0.4618(3) 0.5701(4) 0.4562(2) 0.0781(13) Uani 1 1 d D
O3 O 0.5818(3) 0.6651(3) 0.43781(18) 0.0388(6) Uani 1 1 d D
S5 S 0.55229(12) 0.58077(14) 0.45898(7) 0.0391(2) Uani 1 1 d D
C91 C 0.5785(3) 0.4873(4) 0.4172(2) 0.0593(11) Uani 1 1 d DU
F1 F 0.5233(3) 0.4917(4) 0.37383(19) 0.0893(11) Uani 1 1 d DU
F2 F 0.6572(3) 0.4955(3) 0.4065(2) 0.0771(11) Uani 1 1 d DU
F3 F 0.5707(3) 0.4049(3) 0.43843(19) 0.0732(10) Uani 1 1 d DU

loop_
_atom_site_aniso_label
_atom_site_aniso_U_11
_atom_site_aniso_U_22
_atom_site_aniso_U_33
_atom_site_aniso_U_23
_atom_site_aniso_U_13
_atom_site_aniso_U_12
Cu3 0.0300(5) 0.0295(5) 0.0273(5) 0.0010(4) 0.0137(4) 0.0036(4)
Cu2 0.0296(5) 0.0365(5) 0.0288(5) 0.0064(4) 0.0121(4) 0.0103(4)
Cu1 0.0307(4) 0.0352(5) 0.0296(5) -0.0035(4) 0.0100(4) 0.0036(4)
S2 0.0279(9) 0.0306(10) 0.0262(9) 0.0019(8) 0.0100(7) 0.0044(8)
S1 0.0341(9) 0.0325(10) 0.0278(9) 0.0008(8) 0.0143(7) 0.0045(8)
N6 0.021(3) 0.029(3) 0.025(3) 0.001(2) 0.007(2) -0.001(2)
N4 0.022(3) 0.045(4) 0.032(3) 0.003(3) 0.010(2) 0.009(3)
N3 0.027(3) 0.021(3) 0.034(3) 0.008(2) 0.006(2) 0.002(2)
N2 0.036(3) 0.039(3) 0.026(3) 0.009(3) 0.008(2) 0.003(3)
N1 0.039(3) 0.027(3) 0.033(3) -0.002(2) 0.010(2) 0.002(2)
C5 0.043(4) 0.032(4) 0.041(4) 0.009(4) 0.015(3) 0.017(3)
N5 0.030(3) 0.024(3) 0.025(3) 0.001(2) 0.010(2) 0.004(2)
C12 0.023(3) 0.032(4) 0.052(4) 0.005(3) 0.019(3) 0.001(3)
C11 0.034(4) 0.044(5) 0.042(4) 0.001(4) 0.009(3) 0.004(3)
C25 0.035(4) 0.023(4) 0.066(5) -0.007(3) 0.020(3) 0.003(3)
C16 0.041(4) 0.046(5) 0.037(4) -0.003(4) 0.012(3) 0.000(4)
C22 0.028(3) 0.045(5) 0.034(4) -0.001(3) 0.013(3) 0.006(3)
C30 0.042(5) 0.029(4) 0.059(5) -0.008(4) 0.022(4) 0.008(4)
C1 0.077(6) 0.045(6) 0.048(5) 0.001(5) 0.016(5) 0.004(5)
C13 0.026(3) 0.035(4) 0.037(3) 0.005(3) 0.009(3) 0.003(3)
C17 0.032(4) 0.045(5) 0.047(4) 0.012(4) 0.014(3) 0.004(3)
C20 0.035(4) 0.073(6) 0.040(4) 0.018(4) 0.014(3) 0.008(4)
C15 0.020(3) 0.066(5) 0.038(4) 0.011(3) 0.008(3) -0.003(3)
C26 0.033(4) 0.048(4) 0.026(3) -0.001(3) 0.012(3) 0.004(3)
C2 0.039(4) 0.035(4) 0.062(5) -0.013(3) 0.017(3) 0.005(3)
C21 0.044(4) 0.029(4) 0.019(3) -0.003(3) 0.013(3) 0.004(3)
C6 0.036(4) 0.051(5) 0.040(4) 0.016(4) 0.013(3) 0.008(3)
C7 0.058(5) 0.054(5) 0.058(5) -0.023(4) -0.009(4) -0.004(4)
C3 0.043(4) 0.035(4) 0.049(4) -0.003(3) 0.001(3) 0.005(3)
Cu4 0.0260(4) 0.0288(5) 0.0292(5) 0.0050(4) 0.0114(4) 0.0087(4)
Cu6 0.0286(4) 0.0224(5) 0.0274(5) -0.0002(4) 0.0119(4) 0.0027(4)
Cu5 0.0283(4) 0.0308(5) 0.0291(4) -0.0027(4) 0.0107(3) 0.0000(4)
S3 0.0267(9) 0.0267(10) 0.0275(9) 0.0013(8) 0.0111(7) 0.0063(7)
S4 0.0300(9) 0.0247(9) 0.0320(9) -0.0006(8) 0.0130(7) 0.0049(8)
S7 0.0348(10) 0.0419(11) 0.0311(9) -0.0004(8) 0.0086(7) 0.0053(8)
N11 0.029(3) 0.027(3) 0.021(3) -0.004(2) 0.008(2) 0.003(2)
O9 0.044(3) 0.052(4) 0.037(3) 0.003(3) 0.010(2) 0.003(3)
N8 0.028(3) 0.022(3) 0.031(3) 0.001(2) 0.013(2) 0.002(2)
N7 0.021(3) 0.023(3) 0.027(3) 0.005(2) 0.005(2) 0.009(2)
N9 0.031(3) 0.026(3) 0.030(3) 0.002(2) 0.007(2) 0.002(2)
N10 0.038(3) 0.031(3) 0.033(3) 0.002(2) 0.014(2) 0.001(3)
N12 0.025(3) 0.030(3) 0.017(3) 0.003(2) 0.005(2) 0.002(2)
O8 0.060(4) 0.064(4) 0.037(3) -0.010(3) 0.012(3) -0.003(3)
C42 0.042(4) 0.046(5) 0.044(5) 0.003(4) 0.015(4) 0.001(4)
C36 0.032(4) 0.029(4) 0.059(5) 0.011(4) 0.025(3) 0.005(3)
O7 0.049(3) 0.048(3) 0.060(4) 0.005(3) 0.003(3) -0.012(3)
F9 0.041(3) 0.102(5) 0.071(4) 0.013(3) 0.010(3) -0.005(3)
C40 0.031(3) 0.024(3) 0.049(4) -0.002(3) -0.001(3) 0.008(3)
F8 0.074(3) 0.101(4) 0.057(3) -0.018(3) 0.028(3) 0.034(3)
C56 0.037(4) 0.031(4) 0.027(3) -0.001(3) 0.004(3) -0.004(3)
C52 0.019(3) 0.044(4) 0.031(3) -0.004(3) -0.003(3) 0.006(3)
C57 0.046(5) 0.029(5) 0.058(5) -0.011(4) 0.023(4) -0.012(4)
F7 0.063(3) 0.090(4) 0.072(4) 0.022(3) 0.012(3) 0.026(3)
C32 0.034(4) 0.025(4) 0.032(4) 0.003(3) 0.010(3) 0.010(3)
C51 0.035(4) 0.038(4) 0.024(3) -0.006(3) 0.007(3) 0.006(3)
C55 0.036(4) 0.032(4) 0.034(4) 0.001(3) 0.008(3) 0.011(3)
C60 0.039(4) 0.040(5) 0.043(4) -0.007(4) 0.019(3) -0.016(3)
C46 0.063(5) 0.044(5) 0.023(4) -0.006(4) 0.021(4) -0.016(4)
C54 0.031(3) 0.028(3) 0.020(3) -0.005(2) 0.004(2) -0.003(3)
C41 0.034(3) 0.039(4) 0.033(4) 0.011(3) 0.014(3) 0.004(3)
C37 0.045(4) 0.035(4) 0.029(4) 0.003(3) 0.004(3) 0.014(3)
C63 0.045(5) 0.064(6) 0.056(6) 0.002(5) 0.004(4) 0.011(5)
C31 0.024(3) 0.047(4) 0.026(3) 0.001(3) 0.000(3) 0.002(3)
C45 0.060(5) 0.035(4) 0.038(4) -0.001(3) 0.002(3) 0.009(4)
C35 0.032(3) 0.026(3) 0.025(3) -0.007(3) 0.005(3) 0.003(3)
C38 0.043(4) 0.045(4) 0.037(4) 0.002(3) -0.008(3) 0.017(3)
C58 0.065(5) 0.030(4) 0.060(5) -0.003(4) 0.023(4) -0.013(4)
S10 0.0387(11) 0.0415(12) 0.0439(11) 0.0065(9) 0.0145(9) 0.0027(9)
O18 0.047(3) 0.041(3) 0.057(4) 0.010(3) 0.018(3) 0.011(3)
O17 0.045(3) 0.043(3) 0.078(4) -0.010(3) 0.003(3) 0.006(3)
O16 0.045(3) 0.079(5) 0.072(4) 0.009(3) 0.019(3) -0.010(3)
F18 0.138(6) 0.115(6) 0.077(4) -0.036(4) 0.010(4) 0.008(5)
F17 0.143(6) 0.173(8) 0.076(4) 0.044(5) 0.059(4) -0.003(6)
C66 0.088(8) 0.094(9) 0.049(6) 0.012(6) 0.017(6) 0.010(7)
S9 0.0309(9) 0.0305(10) 0.0419(10) -0.0009(8) 0.0106(8) 0.0002(8)
O15 0.038(3) 0.031(3) 0.050(3) 0.007(3) 0.011(2) 0.009(2)
O14 0.046(3) 0.031(3) 0.070(4) -0.005(3) 0.011(3) 0.010(2)
O13 0.044(3) 0.056(4) 0.058(3) -0.001(3) 0.014(2) -0.016(3)
F15 0.105(4) 0.067(4) 0.082(4) 0.021(3) 0.050(3) -0.006(3)
C65 0.068(6) 0.041(5) 0.044(5) 0.009(4) 0.011(4) 0.013(4)
F14 0.100(4) 0.086(4) 0.037(3) -0.014(3) 0.011(3) 0.005(3)
F13 0.100(4) 0.128(6) 0.061(4) 0.022(4) -0.004(3) 0.046(4)
Cl4 0.0692(15) 0.0720(18) 0.0915(18) 0.0193(15) 0.0326(14) 0.0183(13)
Cl3 0.104(2) 0.124(3) 0.085(2) -0.0024(18) 0.0084(17) 0.030(2)
C2S 0.096(7) 0.060(6) 0.062(6) 0.007(5) 0.047(5) 0.013(5)
Cl2 0.0456(11) 0.0583(14) 0.0585(13) -0.0217(11) 0.0134(9) -0.0143(10)
Cl1 0.0785(16) 0.0681(16) 0.0745(16) -0.0078(12) 0.0043(13) -0.0108(13)
Cl8 0.428(11) 0.133(4) 0.221(6) -0.043(4) 0.188(7) 0.038(6)
Cl7 0.136(4) 0.561(16) 0.203(6) 0.188(8) 0.064(4) 0.060(6)
Cl6 0.575(14) 0.139(5) 0.218(6) -0.087(5) 0.219(8) -0.019(7)
Cl5 0.131(4) 0.205(6) 0.411(10) 0.059(6) 0.134(5) 0.015(4)
C10 0.039(4) 0.070(6) 0.077(6) -0.024(5) 0.008(4) 0.009(4)
C47 0.035(4) 0.070(6) 0.045(4) -0.013(4) 0.006(3) -0.011(4)
C23 0.034(3) 0.031(3) 0.019(3) 0.005(3) 0.009(2) 0.002(3)
C4 0.041(4) 0.037(4) 0.036(4) 0.001(3) 0.000(3) 0.003(3)
C43 0.036(3) 0.038(4) 0.031(3) 0.003(3) 0.002(3) -0.003(3)
C34 0.022(3) 0.028(3) 0.028(3) 0.001(3) 0.004(2) 0.004(2)
C4S 0.153(11) 0.088(9) 0.068(7) 0.034(6) 0.034(7) 0.048(8)
C49 0.061(6) 0.125(10) 0.048(5) -0.020(6) 0.000(4) -0.037(6)
C3S 0.164(13) 0.095(10) 0.106(10) -0.006(9) 0.050(9) -0.037(9)
C50 0.066(6) 0.064(6) 0.048(5) -0.005(4) 0.006(4) -0.017(5)
C19 0.047(4) 0.091(7) 0.048(4) 0.041(5) 0.009(4) 0.016(4)
C1S 0.060(5) 0.035(4) 0.070(6) -0.016(4) 0.024(4) -0.004(4)
F16 0.110(5) 0.156(7) 0.074(4) 0.047(5) -0.018(4) 0.028(5)
C27 0.055(5) 0.031(4) 0.047(5) 0.002(3) 0.031(4) 0.001(4)
C44 0.038(4) 0.044(4) 0.027(3) -0.004(3) 0.005(3) -0.005(3)
C29 0.071(5) 0.034(4) 0.073(6) -0.017(4) 0.042(5) -0.016(4)
C28 0.064(5) 0.040(4) 0.063(5) -0.002(4) 0.027(4) -0.011(4)
C59 0.055(5) 0.039(4) 0.055(5) -0.002(3) 0.024(4) -0.011(3)
C18 0.037(4) 0.076(6) 0.054(5) 0.024(4) 0.007(4) 0.020(4)
C14 0.028(3) 0.044(4) 0.034(3) 0.011(3) 0.010(3) 0.003(3)
C39 0.046(4) 0.042(4) 0.035(4) 0.004(3) -0.005(3) 0.009(3)
C33 0.022(3) 0.024(3) 0.035(3) 0.003(3) 0.004(3) 0.005(3)
C8 0.076(6) 0.071(6) 0.082(7) -0.024(5) -0.009(5) 0.009(5)
C48 0.054(5) 0.114(8) 0.055(5) -0.009(5) 0.005(4) -0.046(5)
C9 0.043(5) 0.086(7) 0.090(7) -0.023(6) -0.013(5) -0.006(5)
C24 0.026(3) 0.034(4) 0.039(4) -0.002(3) 0.011(3) -0.004(3)
C53 0.027(3) 0.030(3) 0.026(3) 0.007(3) 0.006(3) 0.000(3)
O4 0.047(3) 0.052(4) 0.048(3) 0.009(3) -0.002(2) -0.002(3)
O5 0.056(3) 0.054(3) 0.026(3) -0.003(2) 0.014(2) 0.006(3)
O6 0.050(3) 0.038(3) 0.033(3) 0.002(2) 0.013(2) 0.013(2)
S6 0.0333(9) 0.0394(11) 0.0317(10) -0.0004(8) 0.0063(7) 0.0022(8)
C61 0.051(5) 0.079(7) 0.040(5) 0.015(5) 0.007(4) 0.022(5)
F4 0.072(3) 0.131(6) 0.062(3) 0.051(4) 0.013(3) 0.057(4)
F5 0.104(4) 0.132(6) 0.074(4) -0.003(4) 0.037(3) 0.071(4)
F6 0.038(3) 0.139(6) 0.080(4) 0.016(4) 0.006(3) -0.005(4)
O10 0.107(3) 0.078(3) 0.076(2) 0.036(2) -0.014(2) -0.027(2)
O11 0.0619(19) 0.046(2) 0.141(4) -0.001(2) 0.061(2) -0.0032(16)
O12 0.0423(14) 0.0263(12) 0.0528(15) 0.0043(10) 0.0231(12) -0.0013(10)
S8 0.0439(5) 0.0301(5) 0.0482(5) 0.0028(4) 0.0217(4) -0.0039(4)
C64 0.064(3) 0.032(2) 0.092(3) 0.000(2) 0.039(2) -0.008(3)
F10 0.104(3) 0.082(2) 0.082(2) -0.0228(16) 0.017(2) -0.027(2)
F11 0.080(2) 0.0288(16) 0.140(3) -0.0018(17) 0.070(2) 0.0011(16)
F12 0.082(2) 0.0325(17) 0.122(3) 0.0009(17) 0.066(2) 0.0030(16)
O1 0.107(3) 0.078(3) 0.076(2) 0.036(2) -0.014(2) -0.027(2)
O2 0.0619(19) 0.046(2) 0.141(4) -0.001(2) 0.061(2) -0.0032(16)
O3 0.0423(14) 0.0263(12) 0.0528(15) 0.0043(10) 0.0231(12) -0.0013(10)
S5 0.0439(5) 0.0301(5) 0.0482(5) 0.0028(4) 0.0217(4) -0.0039(4)
C91 0.064(3) 0.032(2) 0.092(3) 0.000(2) 0.039(2) -0.008(3)
F1 0.104(3) 0.082(2) 0.082(2) -0.0228(16) 0.017(2) -0.027(2)
F2 0.080(2) 0.0288(16) 0.140(3) -0.0018(17) 0.070(2) 0.0011(16)
F3 0.082(2) 0.0325(17) 0.122(3) 0.0009(17) 0.066(2) 0.0030(16)

loop_
_atom_type_symbol
_atom_type_description
_atom_type_scat_dispersion_real
_atom_type_scat_dispersion_imag
_atom_type_scat_source
C C 0.0033 0.0016 'International Tables Vol C Tables 4.2.6.8 and 6.1.1.4'
H H 0.0000 0.0000 'International Tables Vol C Tables 4.2.6.8 and 6.1.1.4'
N N 0.0061 0.0033 'International Tables Vol C Tables 4.2.6.8 and 6.1.1.4'
O O 0.0106 0.0060 'International Tables Vol C Tables 4.2.6.8 and 6.1.1.4'
F F 0.0171 0.0103 'International Tables Vol C Tables 4.2.6.8 and 6.1.1.4'
S S 0.1246 0.1234 'International Tables Vol C Tables 4.2.6.8 and 6.1.1.4'
Cu Cu 0.3201 1.2651 'International Tables Vol C Tables 4.2.6.8 and 6.1.1.4'
Cl Cl 0.1484 0.1585 'International Tables Vol C Tables 4.2.6.8 and 6.1.1.4'

loop_
_geom_angle_atom_site_label_1
_geom_angle_atom_site_label_2
_geom_angle_atom_site_label_3
_geom_angle
N5 Cu3 N6 88.4(2)
N5 Cu3 S1 98.99(17)
N6 Cu3 S1 171.14(16)
N5 Cu3 S2 171.14(17)
N6 Cu3 S2 100.49(15)
S1 Cu3 S2 72.23(7)
N3 Cu2 N4 88.7(2)
N3 Cu2 S1 100.40(16)
N4 Cu2 S1 170.86(16)
N3 Cu2 S2 169.52(16)
N4 Cu2 S2 98.77(17)
S1 Cu2 S2 72.23(7)
N1 Cu1 N2 87.9(2)
N1 Cu1 S1 100.14(17)
N2 Cu1 S1 171.97(18)
N1 Cu1 S2 172.57(17)
N2 Cu1 S2 99.53(18)
S1 Cu1 S2 72.44(7)
Cu1 S2 Cu2 89.06(7)
Cu1 S2 Cu3 89.31(7)
Cu2 S2 Cu3 87.58(6)
Cu1 S1 Cu3 89.51(7)
Cu1 S1 Cu2 89.14(6)
Cu3 S1 Cu2 87.81(7)
C25 N6 C26 108.5(5)
C25 N6 C24 113.6(5)
C26 N6 C24 110.5(5)
C25 N6 Cu3 106.7(4)
C26 N6 Cu3 112.2(5)
C24 N6 Cu3 105.4(4)
C16 N4 C15 109.1(6)
C16 N4 C14 114.1(5)
C15 N4 C14 109.1(6)
C16 N4 Cu2 108.3(5)
C15 N4 Cu2 111.3(4)
C14 N4 Cu2 104.9(4)
C11 N3 C12 108.0(5)
C11 N3 C13 113.0(5)
C12 N3 C13 109.5(5)
C11 N3 Cu2 108.4(4)
C12 N3 Cu2 112.5(4)
C13 N3 Cu2 105.5(4)
C5 N2 C6 107.0(5)
C5 N2 C4 110.8(5)
C6 N2 C4 113.9(6)
C5 N2 Cu1 112.1(5)
C6 N2 Cu1 107.4(4)
C4 N2 Cu1 105.7(4)
C2 N1 C3 111.2(5)
C2 N1 C1 107.0(5)
C3 N1 C1 112.9(6)
C2 N1 Cu1 111.5(4)
C3 N1 Cu1 105.9(4)
C1 N1 Cu1 108.3(5)
N2 C5 H5A 109.5
N2 C5 H5B 109.5
H5A C5 H5B 109.5
N2 C5 H5C 109.5
H5A C5 H5C 109.5
H5B C5 H5C 109.5
C21 N5 C22 108.3(5)
C21 N5 C23 110.7(5)
C22 N5 C23 114.6(5)
C21 N5 Cu3 111.3(4)
C22 N5 Cu3 107.0(4)
C23 N5 Cu3 104.8(4)
N3 C12 H12A 109.5
N3 C12 H12B 109.5
H12A C12 H12B 109.5
N3 C12 H12C 109.5
H12A C12 H12C 109.5
H12B C12 H12C 109.5
N3 C11 H11A 109.5
N3 C11 H11B 109.5
H11A C11 H11B 109.5
N3 C11 H11C 109.5
H11A C11 H11C 109.5
H11B C11 H11C 109.5
N6 C25 H25A 109.5
N6 C25 H25B 109.5
H25A C25 H25B 109.5
N6 C25 H25C 109.5
H25A C25 H25C 109.5
H25B C25 H25C 109.5
N4 C16 H16A 109.5
N4 C16 H16B 109.5
H16A C16 H16B 109.5
N4 C16 H16C 109.5
H16A C16 H16C 109.5
H16B C16 H16C 109.5
N5 C22 H22A 109.5
N5 C22 H22B 109.5
H22A C22 H22B 109.5
N5 C22 H22C 109.5
H22A C22 H22C 109.5
H22B C22 H22C 109.5
C24 C30 C29 112.7(6)
C24 C30 H30A 109.0
C29 C30 H30A 109.0
C24 C30 H30B 109.0
C29 C30 H30B 109.0
H30A C30 H30B 107.8
N1 C1 H1A 109.5
N1 C1 H1B 109.5
H1A C1 H1B 109.5
N1 C1 H1C 109.5
H1A C1 H1C 109.5
H1B C1 H1C 109.5
N3 C13 C17 114.4(5)
N3 C13 C14 109.1(5)
C17 C13 C14 110.6(5)
N3 C13 H13A 107.5
C17 C13 H13A 107.5
C14 C13 H13A 107.5
C13 C17 C18 111.8(6)
C13 C17 H17A 109.3
C18 C17 H17A 109.3
C13 C17 H17B 109.3
C18 C17 H17B 109.3
H17A C17 H17B 107.9
C19 C20 C14 110.7(7)
C19 C20 H20A 109.5
C14 C20 H20A 109.5
C19 C20 H20B 109.5
C14 C20 H20B 109.5
H20A C20 H20B 108.1
N4 C15 H15A 109.5
N4 C15 H15B 109.5
H15A C15 H15B 109.5
N4 C15 H15C 109.5
H15A C15 H15C 109.5
H15B C15 H15C 109.5
N6 C26 H26A 109.5
N6 C26 H26B 109.5
H26A C26 H26B 109.5
N6 C26 H26C 109.5
H26A C26 H26C 109.5
H26B C26 H26C 109.5
N1 C2 H2A 109.5
N1 C2 H2B 109.5
H2A C2 H2B 109.5
N1 C2 H2C 109.5
H2A C2 H2C 109.5
H2B C2 H2C 109.5
N5 C21 H21A 109.5
N5 C21 H21B 109.5
H21A C21 H21B 109.5
N5 C21 H21C 109.5
H21A C21 H21C 109.5
H21B C21 H21C 109.5
N2 C6 H6A 109.5
N2 C6 H6B 109.5
H6A C6 H6B 109.5
N2 C6 H6C 109.5
H6A C6 H6C 109.5
H6B C6 H6C 109.5
C3 C7 C8 113.0(7)
C3 C7 H7A 109.0
C8 C7 H7A 109.0
C3 C7 H7B 109.0
C8 C7 H7B 109.0
H7A C7 H7B 107.8
N1 C3 C7 115.2(6)
N1 C3 C4 110.1(5)
C7 C3 C4 109.9(6)
N1 C3 H3A 107.1
C7 C3 H3A 107.1
C4 C3 H3A 107.1
N7 Cu4 N8 87.7(2)
N7 Cu4 S3 98.78(15)
N8 Cu4 S3 172.95(16)
N7 Cu4 S4 169.83(17)
N8 Cu4 S4 101.62(16)
S3 Cu4 S4 71.75(6)
N12 Cu6 N11 88.2(2)
N12 Cu6 S3 169.70(17)
N11 Cu6 S3 100.72(16)
N12 Cu6 S4 99.43(17)
N11 Cu6 S4 172.12(16)
S3 Cu6 S4 71.89(7)
N9 Cu5 N10 87.8(2)
N9 Cu5 S3 98.74(16)
N10 Cu5 S3 172.46(16)
N9 Cu5 S4 168.60(16)
N10 Cu5 S4 101.59(16)
S3 Cu5 S4 72.42(6)
Cu5 S3 Cu6 90.09(7)
Cu5 S3 Cu4 89.62(7)
Cu6 S3 Cu4 88.16(6)
Cu5 S4 Cu4 89.07(6)
Cu5 S4 Cu6 89.11(7)
Cu4 S4 Cu6 87.54(7)
O8 S7 O7 115.9(4)
O8 S7 O9 115.1(4)
O7 S7 O9 112.9(3)
O8 S7 C63 104.2(4)
O7 S7 C63 103.4(4)
O9 S7 C63 103.3(4)
C52 N11 C51 107.7(5)
C52 N11 C53 110.4(5)
C51 N11 C53 112.6(5)
C52 N11 Cu6 112.8(4)
C51 N11 Cu6 106.9(4)
C53 N11 Cu6 106.4(4)
C35 N8 C36 107.1(5)
C35 N8 C34 110.5(5)
C36 N8 C34 111.7(5)
C35 N8 Cu4 114.3(4)
C36 N8 Cu4 107.4(4)
C34 N8 Cu4 105.8(3)
C31 N7 C33 114.1(5)
C31 N7 C32 106.5(5)
C33 N7 C32 110.3(5)
C31 N7 Cu4 109.2(4)
C33 N7 Cu4 105.7(3)
C32 N7 Cu4 111.2(4)
C41 N9 C43 110.7(5)
C41 N9 C42 107.5(5)
C43 N9 C42 112.4(5)
C41 N9 Cu5 112.0(4)
C43 N9 Cu5 106.3(4)
C42 N9 Cu5 107.9(4)
C46 N10 C45 106.1(6)
C46 N10 C44 109.8(6)
C45 N10 C44 114.2(6)
C46 N10 Cu5 112.6(5)
C45 N10 Cu5 107.4(4)
C44 N10 Cu5 106.8(4)
C56 N12 C55 107.5(5)
C56 N12 C54 111.3(5)
C55 N12 C54 110.1(5)
C56 N12 Cu6 108.7(4)
C55 N12 Cu6 112.8(4)
C54 N12 Cu6 106.5(4)
N9 C42 H42A 109.5
N9 C42 H42B 109.5
H42A C42 H42B 109.5
N9 C42 H42C 109.5
H42A C42 H42C 109.5
H42B C42 H42C 109.5
N8 C36 H36A 109.5
N8 C36 H36B 109.5
H36A C36 H36B 109.5
N8 C36 H36C 109.5
H36A C36 H36C 109.5
H36B C36 H36C 109.5
C39 C40 C34 109.8(6)
C39 C40 H40A 109.7
C34 C40 H40A 109.7
C39 C40 H40B 109.7
C34 C40 H40B 109.7
H40A C40 H40B 108.2
N12 C56 H56A 109.5
N12 C56 H56B 109.5
H56A C56 H56B 109.5
N12 C56 H56C 109.5
H56A C56 H56C 109.5
H56B C56 H56C 109.5
N11 C52 H52A 109.5
N11 C52 H52B 109.5
H52A C52 H52B 109.5
N11 C52 H52C 109.5
H52A C52 H52C 109.5
H52B C52 H52C 109.5
C53 C57 C58 110.9(6)
C53 C57 H57A 109.5
C58 C57 H57A 109.5
C53 C57 H57B 109.5
C58 C57 H57B 109.5
H57A C57 H57B 108.0
N7 C32 H32A 109.5
N7 C32 H32B 109.5
H32A C32 H32B 109.5
N7 C32 H32C 109.5
H32A C32 H32C 109.5
H32B C32 H32C 109.5
N11 C51 H51A 109.5
N11 C51 H51B 109.5
H51A C51 H51B 109.5
N11 C51 H51C 109.5
H51A C51 H51C 109.5
H51B C51 H51C 109.5
N12 C55 H55A 109.5
N12 C55 H55B 109.5
H55A C55 H55B 109.5
N12 C55 H55C 109.5
H55A C55 H55C 109.5
H55B C55 H55C 109.5
C54 C60 C59 111.1(6)
C54 C60 H60A 109.4
C59 C60 H60A 109.4
C54 C60 H60B 109.4
C59 C60 H60B 109.4
H60A C60 H60B 108.0
N10 C46 H46A 109.5
N10 C46 H46B 109.5
H46A C46 H46B 109.5
N10 C46 H46C 109.5
H46A C46 H46C 109.5
H46B C46 H46C 109.5
N12 C54 C53 109.6(5)
N12 C54 C60 114.7(5)
C53 C54 C60 110.4(5)
N12 C54 H54A 107.3
C53 C54 H54A 107.3
C60 C54 H54A 107.3
N9 C41 H41A 109.5
N9 C41 H41B 109.5
H41A C41 H41B 109.5
N9 C41 H41C 109.5
H41A C41 H41C 109.5
H41B C41 H41C 109.5
C38 C37 C33 110.7(5)
C38 C37 H37A 109.5
C33 C37 H37A 109.5
C38 C37 H37B 109.5
C33 C37 H37B 109.5
H37A C37 H37B 108.1
F7 C63 F8 108.8(8)
F7 C63 F9 108.2(7)
F8 C63 F9 106.8(8)
F7 C63 S7 110.8(6)
F8 C63 S7 111.1(6)
F9 C63 S7 111.1(7)
N7 C31 H31A 109.5
N7 C31 H31B 109.5
H31A C31 H31B 109.5
N7 C31 H31C 109.5
H31A C31 H31C 109.5
H31B C31 H31C 109.5
N10 C45 H45A 109.5
N10 C45 H45B 109.5
H45A C45 H45B 109.5
N10 C45 H45C 109.5
H45A C45 H45C 109.5
H45B C45 H45C 109.5
N8 C35 H35A 109.5
N8 C35 H35B 109.5
H35A C35 H35B 109.5
N8 C35 H35C 109.5
H35A C35 H35C 109.5
H35B C35 H35C 109.5
C39 C38 C37 110.0(6)
C39 C38 H38A 109.7
C37 C38 H38A 109.7
C39 C38 H38B 109.7
C37 C38 H38B 109.7
H38A C38 H38B 108.2
C59 C58 C57 110.6(7)
C59 C58 H58A 109.5
C57 C58 H58A 109.5
C59 C58 H58B 109.5
C57 C58 H58B 109.5
H58A C58 H58B 108.1
O16 S10 O18 114.7(4)
O16 S10 O17 115.0(4)
O18 S10 O17 113.3(4)
O16 S10 C66 105.1(5)
O18 S10 C66 103.4(5)
O17 S10 C66 103.6(5)
F17 C66 F16 109.6(10)
F17 C66 F18 106.7(10)
F16 C66 F18 105.4(10)
F17 C66 S10 112.7(9)
F16 C66 S10 111.6(8)
F18 C66 S10 110.5(8)
O13 S9 O14 114.7(4)
O13 S9 O15 114.6(3)
O14 S9 O15 114.7(3)
O13 S9 C65 103.5(4)
O14 S9 C65 103.5(4)
O15 S9 C65 103.8(4)
F13 C65 F15 107.0(8)
F13 C65 F14 107.9(8)
F15 C65 F14 106.6(7)
F13 C65 S9 111.5(6)
F15 C65 S9 111.4(7)
F14 C65 S9 112.1(6)
Cl3 C2S Cl4 111.9(5)
Cl3 C2S H2SA 109.2
Cl4 C2S H2SA 109.2
Cl3 C2S H2SB 109.2
Cl4 C2S H2SB 109.2
H2SA C2S H2SB 107.9
C9 C10 C4 111.6(7)
C9 C10 H10A 109.3
C4 C10 H10A 109.3
C9 C10 H10B 109.3
C4 C10 H10B 109.3
H10A C10 H10B 108.0
C43 C47 C48 109.6(6)
C43 C47 H47A 109.7
C48 C47 H47A 109.7
C43 C47 H47B 109.7
C48 C47 H47B 109.7
H47A C47 H47B 108.2
N5 C23 C24 110.4(5)
N5 C23 C27 112.6(5)
C24 C23 C27 110.0(5)
N5 C23 H23A 107.9
C24 C23 H23A 107.9
C27 C23 H23A 107.9
C3 C4 N2 110.2(5)
C3 C4 C10 109.7(6)
N2 C4 C10 114.3(6)
C3 C4 H4A 107.4
N2 C4 H4A 107.4
C10 C4 H4A 107.4
N9 C43 C47 114.6(5)
N9 C43 C44 109.5(5)
C47 C43 C44 111.9(5)
N9 C43 H43A 106.8
C47 C43 H43A 106.8
C44 C43 H43A 106.8
C33 C34 N8 110.9(5)
C33 C34 C40 111.9(5)
N8 C34 C40 114.2(5)
C33 C34 H34A 106.5
N8 C34 H34A 106.5
C40 C34 H34A 106.5
Cl8 C4S Cl7 116.3(10)
Cl8 C4S H4S1 108.2
Cl7 C4S H4S1 108.2
Cl8 C4S H4S2 108.2
Cl7 C4S H4S2 108.2
H4S1 C4S H4S2 107.4
C50 C49 C48 109.6(7)
C50 C49 H49A 109.8
C48 C49 H49A 109.8
C50 C49 H49B 109.8
C48 C49 H49B 109.8
H49A C49 H49B 108.2
Cl6 C3S Cl5 127.6(10)
Cl6 C3S H3S1 105.4
Cl5 C3S H3S1 105.4
Cl6 C3S H3S2 105.4
Cl5 C3S H3S2 105.4
H3S1 C3S H3S2 106.0
C49 C50 C44 109.6(7)
C49 C50 H50A 109.7
C44 C50 H50A 109.7
C49 C50 H50B 109.7
C44 C50 H50B 109.7
H50A C50 H50B 108.2
C20 C19 C18 110.7(6)
C20 C19 H19A 109.5
C18 C19 H19A 109.5
C20 C19 H19B 109.5
C18 C19 H19B 109.5
H19A C19 H19B 108.1
Cl1 C1S Cl2 113.0(5)
Cl1 C1S H1SA 109.0
Cl2 C1S H1SA 109.0
Cl1 C1S H1SB 109.0
Cl2 C1S H1SB 109.0
H1SA C1S H1SB 107.8
C28 C27 C23 110.5(6)
C28 C27 H27A 109.5
C23 C27 H27A 109.5
C28 C27 H27B 109.5
C23 C27 H27B 109.5
H27A C27 H27B 108.1
N10 C44 C43 109.3(5)
N10 C44 C50 114.9(6)
C43 C44 C50 111.2(6)
N10 C44 H44A 107.0
C43 C44 H44A 107.0
C50 C44 H44A 107.0
C30 C29 C28 109.2(6)
C30 C29 H29A 109.8
C28 C29 H29A 109.8
C30 C29 H29B 109.8
C28 C29 H29B 109.8
H29A C29 H29B 108.3
C29 C28 C27 111.3(7)
C29 C28 H28A 109.4
C27 C28 H28A 109.4
C29 C28 H28B 109.4
C27 C28 H28B 109.4
H28A C28 H28B 108.0
C58 C59 C60 109.2(6)
C58 C59 H59A 109.8
C60 C59 H59A 109.8
C58 C59 H59B 109.8
C60 C59 H59B 109.8
H59A C59 H59B 108.3
C19 C18 C17 109.6(6)
C19 C18 H18A 109.8
C17 C18 H18A 109.8
C19 C18 H18B 109.8
C17 C18 H18B 109.8
H18A C18 H18B 108.2
N4 C14 C13 109.5(5)
N4 C14 C20 113.3(6)
C13 C14 C20 110.8(5)
N4 C14 H14A 107.7
C13 C14 H14A 107.7
C20 C14 H14A 107.7
C38 C39 C40 111.1(6)
C38 C39 H39A 109.4
C40 C39 H39A 109.4
C38 C39 H39B 109.4
C40 C39 H39B 109.4
H39A C39 H39B 108.0
C34 C33 N7 109.7(5)
C34 C33 C37 112.5(5)
N7 C33 C37 113.2(5)
C34 C33 H33A 107.1
N7 C33 H33A 107.1
C37 C33 H33A 107.1
C9 C8 C7 111.2(8)
C9 C8 H8A 109.4
C7 C8 H8A 109.4
C9 C8 H8B 109.4
C7 C8 H8B 109.4
H8A C8 H8B 108.0
C49 C48 C47 107.3(7)
C49 C48 H48A 110.3
C47 C48 H48A 110.3
C49 C48 H48B 110.3
C47 C48 H48B 110.3
H48A C48 H48B 108.5
C8 C9 C10 109.9(7)
C8 C9 H9A 109.7
C10 C9 H9A 109.7
C8 C9 H9B 109.7
C10 C9 H9B 109.7
H9A C9 H9B 108.2
N6 C24 C30 114.1(5)
N6 C24 C23 110.9(5)
C30 C24 C23 111.3(6)
N6 C24 H24A 106.7
C30 C24 H24A 106.7
C23 C24 H24A 106.7
N11 C53 C54 109.3(5)
N11 C53 C57 114.0(5)
C54 C53 C57 110.7(5)
N11 C53 H53A 107.5
C54 C53 H53A 107.5
C57 C53 H53A 107.5
O5 S6 O6 115.7(3)
O5 S6 O4 115.2(3)
O6 S6 O4 114.0(3)
O5 S6 C61 102.1(4)
O6 S6 C61 103.5(3)
O4 S6 C61 103.9(4)
F6 C61 F5 109.5(7)
F6 C61 F4 109.1(7)
F5 C61 F4 105.8(7)
F6 C61 S6 111.7(6)
F5 C61 S6 110.4(6)
F4 C61 S6 110.1(5)
O11 S8 O12 115.9(3)
O11 S8 O10 115.7(4)
O12 S8 O10 112.7(3)
O11 S8 C64 103.4(4)
O12 S8 C64 105.3(3)
O10 S8 C64 101.6(4)
F11 C64 F12 109.0(6)
F11 C64 F10 106.0(6)
F12 C64 F10 105.4(6)
F11 C64 S8 112.2(5)
F12 C64 S8 113.7(5)
F10 C64 S8 110.1(5)
O2 S5 O3 117.0(2)
O2 S5 O1 115.6(3)
O3 S5 O1 113.3(3)
O2 S5 C91 102.3(3)
O3 S5 C91 104.7(3)
O1 S5 C91 101.1(4)
F2 C91 F3 109.1(4)
F2 C91 F1 107.9(4)
F3 C91 F1 108.8(4)
F2 C91 S5 112.3(4)
F3 C91 S5 110.2(4)
F1 C91 S5 108.4(4)

loop_
_geom_bond_atom_site_label_1
_geom_bond_atom_site_label_2
_geom_bond_distance
Cu3 N5 2.038(5)
Cu3 N6 2.047(6)
Cu3 S1 2.248(2)
Cu3 S2 2.2550(19)
Cu2 N3 2.028(5)
Cu2 N4 2.038(6)
Cu2 S1 2.2505(19)
Cu2 S2 2.2530(19)
Cu1 N1 2.032(6)
Cu1 N2 2.042(6)
Cu1 S1 2.246(2)
Cu1 S2 2.246(2)
N6 C25 1.478(9)
N6 C26 1.484(8)
N6 C24 1.503(8)
N4 C16 1.446(10)
N4 C15 1.492(8)
N4 C14 1.515(8)
N3 C11 1.458(9)
N3 C12 1.501(8)
N3 C13 1.507(8)
N2 C5 1.471(10)
N2 C6 1.476(8)
N2 C4 1.518(9)
N1 C2 1.486(8)
N1 C3 1.494(8)
N1 C1 1.499(10)
C5 H5A 0.9800
C5 H5B 0.9800
C5 H5C 0.9800
N5 C21 1.463(8)
N5 C22 1.468(8)
N5 C23 1.506(8)
C12 H12A 0.9800
C12 H12B 0.9800
C12 H12C 0.9800
C11 H11A 0.9800
C11 H11B 0.9800
C11 H11C 0.9800
C25 H25A 0.9800
C25 H25B 0.9800
C25 H25C 0.9800
C16 H16A 0.9800
C16 H16B 0.9800
C16 H16C 0.9800
C22 H22A 0.9800
C22 H22B 0.9800
C22 H22C 0.9800
C30 C24 1.508(10)
C30 C29 1.516(10)
C30 H30A 0.9900
C30 H30B 0.9900
C1 H1A 0.9800
C1 H1B 0.9800
C1 H1C 0.9800
C13 C17 1.531(9)
C13 C14 1.538(8)
C13 H13A 1.0000
C17 C18 1.537(10)
C17 H17A 0.9900
C17 H17B 0.9900
C20 C19 1.515(11)
C20 C14 1.541(9)
C20 H20A 0.9900
C20 H20B 0.9900
C15 H15A 0.9800
C15 H15B 0.9800
C15 H15C 0.9800
C26 H26A 0.9800
C26 H26B 0.9800
C26 H26C 0.9800
C2 H2A 0.9800
C2 H2B 0.9800
C2 H2C 0.9800
C21 H21A 0.9800
C21 H21B 0.9800
C21 H21C 0.9800
C6 H6A 0.9800
C6 H6B 0.9800
C6 H6C 0.9800
C7 C3 1.513(10)
C7 C8 1.518(12)
C7 H7A 0.9900
C7 H7B 0.9900
C3 C4 1.515(9)
C3 H3A 1.0000
Cu4 N7 2.028(5)
Cu4 N8 2.030(5)
Cu4 S3 2.2572(19)
Cu4 S4 2.2616(19)
Cu6 N12 2.011(5)
Cu6 N11 2.013(6)
Cu6 S3 2.2452(18)
Cu6 S4 2.266(2)
Cu5 N9 2.023(5)
Cu5 N10 2.035(6)
Cu5 S3 2.233(2)
Cu5 S4 2.2504(19)
S7 O8 1.417(6)
S7 O7 1.423(6)
S7 O9 1.454(6)
S7 C63 1.832(9)
N11 C52 1.496(8)
N11 C51 1.497(8)
N11 C53 1.509(8)
N8 C35 1.469(8)
N8 C36 1.477(8)
N8 C34 1.503(7)
N7 C31 1.463(8)
N7 C33 1.502(7)
N7 C32 1.528(9)
N9 C41 1.496(8)
N9 C43 1.498(8)
N9 C42 1.516(10)
N10 C46 1.481(8)
N10 C45 1.490(9)
N10 C44 1.495(8)
N12 C56 1.483(8)
N12 C55 1.496(8)
N12 C54 1.509(8)
C42 H42A 0.9800
C42 H42B 0.9800
C42 H42C 0.9800
C36 H36A 0.9800
C36 H36B 0.9800
C36 H36C 0.9800
F9 C63 1.328(11)
C40 C39 1.530(10)
C40 C34 1.543(8)
C40 H40A 0.9900
C40 H40B 0.9900
F8 C63 1.316(10)
C56 H56A 0.9800
C56 H56B 0.9800
C56 H56C 0.9800
C52 H52A 0.9800
C52 H52B 0.9800
C52 H52C 0.9800
C57 C53 1.530(10)
C57 C58 1.530(10)
C57 H57A 0.9900
C57 H57B 0.9900
F7 C63 1.302(10)
C32 H32A 0.9800
C32 H32B 0.9800
C32 H32C 0.9800
C51 H51A 0.9800
C51 H51B 0.9800
C51 H51C 0.9800
C55 H55A 0.9800
C55 H55B 0.9800
C55 H55C 0.9800
C60 C54 1.523(9)
C60 C59 1.538(10)
C60 H60A 0.9900
C60 H60B 0.9900
C46 H46A 0.9800
C46 H46B 0.9800
C46 H46C 0.9800
C54 C53 1.519(8)
C54 H54A 1.0000
C41 H41A 0.9800
C41 H41B 0.9800
C41 H41C 0.9800
C37 C38 1.529(9)
C37 C33 1.537(9)
C37 H37A 0.9900
C37 H37B 0.9900
C31 H31A 0.9800
C31 H31B 0.9800
C31 H31C 0.9800
C45 H45A 0.9800
C45 H45B 0.9800
C45 H45C 0.9800
C35 H35A 0.9800
C35 H35B 0.9800
C35 H35C 0.9800
C38 C39 1.503(9)
C38 H38A 0.9900
C38 H38B 0.9900
C58 C59 1.513(11)
C58 H58A 0.9900
C58 H58B 0.9900
S10 O16 1.420(6)
S10 O18 1.430(6)
S10 O17 1.439(7)
S10 C66 1.799(11)
F18 C66 1.359(15)
F17 C66 1.321(13)
C66 F16 1.323(13)
S9 O13 1.434(5)
S9 O14 1.435(6)
S9 O15 1.458(5)
S9 C65 1.804(9)
F15 C65 1.324(10)
C65 F13 1.321(10)
C65 F14 1.329(11)
Cl4 C2S 1.770(11)
Cl3 C2S 1.738(10)
C2S H2SA 0.9900
C2S H2SB 0.9900
Cl2 C1S 1.775(9)
Cl1 C1S 1.731(9)
Cl8 C4S 1.622(12)
Cl7 C4S 1.707(13)
Cl6 C3S 1.630(15)
Cl5 C3S 1.654(14)
C10 C9 1.506(12)
C10 C4 1.545(10)
C10 H10A 0.9900
C10 H10B 0.9900
C47 C43 1.530(9)
C47 C48 1.566(11)
C47 H47A 0.9900
C47 H47B 0.9900
C23 C24 1.512(8)
C23 C27 1.550(9)
C23 H23A 1.0000
C4 H4A 1.0000
C43 C44 1.544(8)
C43 H43A 1.0000
C34 C33 1.491(8)
C34 H34A 1.0000
C4S H4S1 0.9900
C4S H4S2 0.9900
C49 C50 1.527(12)
C49 C48 1.542(11)
C49 H49A 0.9900
C49 H49B 0.9900
C3S H3S1 0.9900
C3S H3S2 0.9900
C50 C44 1.554(10)
C50 H50A 0.9900
C50 H50B 0.9900
C19 C18 1.519(10)
C19 H19A 0.9900
C19 H19B 0.9900
C1S H1SA 0.9900
C1S H1SB 0.9900
C27 C28 1.529(11)
C27 H27A 0.9900
C27 H27B 0.9900
C44 H44A 1.0000
C29 C28 1.527(10)
C29 H29A 0.9900
C29 H29B 0.9900
C28 H28A 0.9900
C28 H28B 0.9900
C59 H59A 0.9900
C59 H59B 0.9900
C18 H18A 0.9900
C18 H18B 0.9900
C14 H14A 1.0000
C39 H39A 0.9900
C39 H39B 0.9900
C33 H33A 1.0000
C8 C9 1.473(12)
C8 H8A 0.9900
C8 H8B 0.9900
C48 H48A 0.9900
C48 H48B 0.9900
C9 H9A 0.9900
C9 H9B 0.9900
C24 H24A 1.0000
C53 H53A 1.0000
O4 S6 1.443(6)
O5 S6 1.433(5)
O6 S6 1.438(5)
S6 C61 1.830(8)
C61 F6 1.317(10)
C61 F5 1.332(9)
C61 F4 1.353(9)
O10 S8 1.458(6)
O11 S8 1.403(5)
O12 S8 1.442(4)
S8 C64 1.806(7)
C64 F11 1.321(8)
C64 F12 1.325(7)
C64 F10 1.392(9)
O1 S5 1.442(4)
O2 S5 1.416(4)
O3 S5 1.436(4)
S5 C91 1.824(7)
C91 F2 1.315(4)
C91 F3 1.318(4)
C91 F1 1.325(4)

loop_
_geom_torsion_atom_site_label_1
_geom_torsion_atom_site_label_2
_geom_torsion_atom_site_label_3
_geom_torsion_atom_site_label_4
_geom_torsion
N1 Cu1 S2 Cu2 -47.9(14)
N2 Cu1 S2 Cu2 135.96(17)
S1 Cu1 S2 Cu2 -43.99(7)
N1 Cu1 S2 Cu3 39.7(14)
N2 Cu1 S2 Cu3 -136.45(17)
S1 Cu1 S2 Cu3 43.60(7)
N3 Cu2 S2 Cu1 90.3(10)
N4 Cu2 S2 Cu1 -134.44(19)
S1 Cu2 S2 Cu1 43.93(7)
N3 Cu2 S2 Cu3 0.9(10)
N4 Cu2 S2 Cu3 136.21(19)
S1 Cu2 S2 Cu3 -45.42(7)
N5 Cu3 S2 Cu1 -35.7(11)
N6 Cu3 S2 Cu1 141.61(16)
S1 Cu3 S2 Cu1 -43.61(7)
N5 Cu3 S2 Cu2 53.4(11)
N6 Cu3 S2 Cu2 -129.30(16)
S1 Cu3 S2 Cu2 45.48(7)
N1 Cu1 S1 Cu3 135.72(17)
N2 Cu1 S1 Cu3 -44.1(13)
S2 Cu1 S1 Cu3 -43.77(7)
N1 Cu1 S1 Cu2 -136.46(18)
N2 Cu1 S1 Cu2 43.7(13)
S2 Cu1 S1 Cu2 44.05(7)
N5 Cu3 S1 Cu1 -135.15(16)
N6 Cu3 S1 Cu1 79.1(10)
S2 Cu3 S1 Cu1 43.62(6)
N5 Cu3 S1 Cu2 135.70(16)
N6 Cu3 S1 Cu2 -10.0(10)
S2 Cu3 S1 Cu2 -45.53(6)
N3 Cu2 S1 Cu1 143.74(17)
N4 Cu2 S1 Cu1 -33.8(12)
S2 Cu2 S1 Cu1 -43.95(7)
N3 Cu2 S1 Cu3 -126.72(17)
N4 Cu2 S1 Cu3 55.8(12)
S2 Cu2 S1 Cu3 45.59(7)
N5 Cu3 N6 C25 111.0(4)
S1 Cu3 N6 C25 -102.8(11)
S2 Cu3 N6 C25 -68.6(4)
N5 Cu3 N6 C26 -130.3(4)
S1 Cu3 N6 C26 15.9(13)
S2 Cu3 N6 C26 50.1(4)
N5 Cu3 N6 C24 -10.1(4)
S1 Cu3 N6 C24 136.1(9)
S2 Cu3 N6 C24 170.3(4)
N3 Cu2 N4 C16 108.9(5)
S1 Cu2 N4 C16 -73.6(13)
S2 Cu2 N4 C16 -63.8(4)
N3 Cu2 N4 C15 -131.1(5)
S1 Cu2 N4 C15 46.4(15)
S2 Cu2 N4 C15 56.2(5)
N3 Cu2 N4 C14 -13.3(4)
S1 Cu2 N4 C14 164.2(10)
S2 Cu2 N4 C14 174.0(4)
N4 Cu2 N3 C11 107.0(4)
S1 Cu2 N3 C11 -72.6(4)
S2 Cu2 N3 C11 -117.1(9)
N4 Cu2 N3 C12 -133.6(5)
S1 Cu2 N3 C12 46.8(5)
S2 Cu2 N3 C12 2.3(13)
N4 Cu2 N3 C13 -14.2(4)
S1 Cu2 N3 C13 166.1(4)
S2 Cu2 N3 C13 121.7(9)
N1 Cu1 N2 C5 -131.3(5)
S1 Cu1 N2 C5 48.6(15)
S2 Cu1 N2 C5 48.2(5)
N1 Cu1 N2 C6 111.5(5)
S1 Cu1 N2 C6 -68.7(15)
S2 Cu1 N2 C6 -69.0(5)
N1 Cu1 N2 C4 -10.5(4)
S1 Cu1 N2 C4 169.4(11)
S2 Cu1 N2 C4 169.0(4)
N2 Cu1 N1 C2 -136.7(5)
S1 Cu1 N1 C2 43.3(4)
S2 Cu1 N1 C2 47.1(16)
N2 Cu1 N1 C3 -15.6(4)
S1 Cu1 N1 C3 164.5(4)
S2 Cu1 N1 C3 168.2(12)
N2 Cu1 N1 C1 105.8(5)
S1 Cu1 N1 C1 -74.2(5)
S2 Cu1 N1 C1 -70.4(15)
N6 Cu3 N5 C21 -135.4(4)
S1 Cu3 N5 C21 49.5(4)
S2 Cu3 N5 C21 41.9(13)
N6 Cu3 N5 C22 106.4(4)
S1 Cu3 N5 C22 -68.7(4)
S2 Cu3 N5 C22 -76.3(12)
N6 Cu3 N5 C23 -15.8(4)
S1 Cu3 N5 C23 169.2(4)
S2 Cu3 N5 C23 161.6(9)
C11 N3 C13 C17 45.3(7)
C12 N3 C13 C17 -75.1(7)
Cu2 N3 C13 C17 163.6(5)
C11 N3 C13 C14 -79.2(6)
C12 N3 C13 C14 160.4(6)
Cu2 N3 C13 C14 39.1(6)
N3 C13 C17 C18 -178.8(6)
C14 C13 C17 C18 -55.2(8)
C2 N1 C3 C7 -74.5(8)
C1 N1 C3 C7 45.8(9)
Cu1 N1 C3 C7 164.2(6)
C2 N1 C3 C4 160.5(6)
C1 N1 C3 C4 -79.2(7)
Cu1 N1 C3 C4 39.2(6)
C8 C7 C3 N1 -179.6(7)
C8 C7 C3 C4 -54.5(10)
N9 Cu5 S3 Cu6 143.41(17)
N10 Cu5 S3 Cu6 -6.0(13)
S4 Cu5 S3 Cu6 -44.00(7)
N9 Cu5 S3 Cu4 -128.44(17)
N10 Cu5 S3 Cu4 82.2(13)
S4 Cu5 S3 Cu4 44.16(6)
N12 Cu6 S3 Cu5 77.2(9)
N11 Cu6 S3 Cu5 -133.40(17)
S4 Cu6 S3 Cu5 43.77(7)
N12 Cu6 S3 Cu4 -12.5(9)
N11 Cu6 S3 Cu4 136.98(17)
S4 Cu6 S3 Cu4 -45.85(7)
N7 Cu4 S3 Cu5 139.72(17)
N8 Cu4 S3 Cu5 -64.5(14)
S4 Cu4 S3 Cu5 -44.09(6)
N7 Cu4 S3 Cu6 -130.18(17)
N8 Cu4 S3 Cu6 25.6(14)
S4 Cu4 S3 Cu6 46.01(7)
N9 Cu5 S4 Cu4 -4.0(9)
N10 Cu5 S4 Cu4 140.67(18)
S3 Cu5 S4 Cu4 -44.06(7)
N9 Cu5 S4 Cu6 83.6(9)
N10 Cu5 S4 Cu6 -131.77(18)
S3 Cu5 S4 Cu6 43.49(6)
N7 Cu4 S4 Cu5 65.5(9)
N8 Cu4 S4 Cu5 -138.84(17)
S3 Cu4 S4 Cu5 43.66(7)
N7 Cu4 S4 Cu6 -23.7(9)
N8 Cu4 S4 Cu6 132.01(17)
S3 Cu4 S4 Cu6 -45.49(6)
N12 Cu6 S4 Cu5 142.38(16)
N11 Cu6 S4 Cu5 -22.6(12)
S3 Cu6 S4 Cu5 -43.35(6)
N12 Cu6 S4 Cu4 -128.52(16)
N11 Cu6 S4 Cu4 66.5(12)
S3 Cu6 S4 Cu4 45.76(6)
N12 Cu6 N11 C52 -134.8(4)
S3 Cu6 N11 C52 50.4(4)
S4 Cu6 N11 C52 30.4(15)
N12 Cu6 N11 C51 106.9(4)
S3 Cu6 N11 C51 -67.8(4)
S4 Cu6 N11 C51 -87.8(13)
N12 Cu6 N11 C53 -13.6(4)
S3 Cu6 N11 C53 171.7(3)
S4 Cu6 N11 C53 151.6(10)
N7 Cu4 N8 C35 -132.0(4)
S3 Cu4 N8 C35 71.9(15)
S4 Cu4 N8 C35 52.1(4)
N7 Cu4 N8 C36 109.3(5)
S3 Cu4 N8 C36 -46.8(16)
S4 Cu4 N8 C36 -66.5(4)
N7 Cu4 N8 C34 -10.1(4)
S3 Cu4 N8 C34 -166.2(12)
S4 Cu4 N8 C34 174.0(3)
N8 Cu4 N7 C31 107.4(4)
S3 Cu4 N7 C31 -75.5(4)
S4 Cu4 N7 C31 -96.4(10)
N8 Cu4 N7 C33 -15.7(4)
S3 Cu4 N7 C33 161.4(4)
S4 Cu4 N7 C33 140.5(8)
N8 Cu4 N7 C32 -135.4(4)
S3 Cu4 N7 C32 41.7(4)
S4 Cu4 N7 C32 20.8(12)
N10 Cu5 N9 C41 -136.1(5)
S3 Cu5 N9 C41 47.7(4)
S4 Cu5 N9 C41 9.3(12)
N10 Cu5 N9 C43 -15.1(4)
S3 Cu5 N9 C43 168.7(4)
S4 Cu5 N9 C43 130.3(8)
N10 Cu5 N9 C42 105.7(5)
S3 Cu5 N9 C42 -70.5(4)
S4 Cu5 N9 C42 -108.9(9)
N9 Cu5 N10 C46 -132.3(5)
S3 Cu5 N10 C46 17.4(16)
S4 Cu5 N10 C46 54.2(5)
N9 Cu5 N10 C45 111.3(5)
S3 Cu5 N10 C45 -99.0(14)
S4 Cu5 N10 C45 -62.1(4)
N9 Cu5 N10 C44 -11.7(4)
S3 Cu5 N10 C44 138.1(12)
S4 Cu5 N10 C44 174.9(4)
N11 Cu6 N12 C56 107.3(4)
S3 Cu6 N12 C56 -102.7(9)
S4 Cu6 N12 C56 -70.7(4)
N11 Cu6 N12 C55 -133.6(4)
S3 Cu6 N12 C55 16.4(12)
S4 Cu6 N12 C55 48.5(4)
N11 Cu6 N12 C54 -12.7(4)
S3 Cu6 N12 C54 137.3(8)
S4 Cu6 N12 C54 169.3(3)
C56 N12 C54 C53 -81.5(6)
C55 N12 C54 C53 159.4(5)
Cu6 N12 C54 C53 36.8(5)
C56 N12 C54 C60 43.3(7)
C55 N12 C54 C60 -75.8(6)
Cu6 N12 C54 C60 161.5(5)
C59 C60 C54 N12 178.1(6)
C59 C60 C54 C53 -57.5(8)
O8 S7 C63 F7 62.4(8)
O7 S7 C63 F7 -59.1(7)
O9 S7 C63 F7 -177.0(7)
O8 S7 C63 F8 -176.6(7)
O7 S7 C63 F8 61.9(8)
O9 S7 C63 F8 -55.9(8)
O8 S7 C63 F9 -57.8(7)
O7 S7 C63 F9 -179.3(6)
O9 S7 C63 F9 62.8(7)
C33 C37 C38 C39 56.7(8)
C53 C57 C58 C59 57.8(9)
O16 S10 C66 F17 179.4(9)
O18 S10 C66 F17 -60.1(10)
O17 S10 C66 F17 58.3(10)
O16 S10 C66 F16 55.6(11)
O18 S10 C66 F16 176.1(9)
O17 S10 C66 F16 -65.5(10)
O16 S10 C66 F18 -61.4(9)
O18 S10 C66 F18 59.2(9)
O17 S10 C66 F18 177.6(8)
O13 S9 C65 F13 -57.7(8)
O14 S9 C65 F13 62.3(8)
O15 S9 C65 F13 -177.6(7)
O13 S9 C65 F15 -177.2(6)
O14 S9 C65 F15 -57.2(7)
O15 S9 C65 F15 62.9(7)
O13 S9 C65 F14 63.4(7)
O14 S9 C65 F14 -176.6(6)
O15 S9 C65 F14 -56.5(7)
C21 N5 C23 C24 159.4(5)
C22 N5 C23 C24 -77.8(6)
Cu3 N5 C23 C24 39.2(6)
C21 N5 C23 C27 -77.3(7)
C22 N5 C23 C27 45.6(7)
Cu3 N5 C23 C27 162.6(5)
N1 C3 C4 N2 -51.0(7)
C7 C3 C4 N2 -179.0(6)
N1 C3 C4 C10 -177.8(6)
C7 C3 C4 C10 54.3(8)
C5 N2 C4 C3 156.6(6)
C6 N2 C4 C3 -82.8(7)
Cu1 N2 C4 C3 34.9(6)
C5 N2 C4 C10 -79.3(8)
C6 N2 C4 C10 41.3(8)
Cu1 N2 C4 C10 159.1(5)
C9 C10 C4 C3 -57.7(9)
C9 C10 C4 N2 178.0(7)
C41 N9 C43 C47 -72.8(7)
C42 N9 C43 C47 47.5(8)
Cu5 N9 C43 C47 165.4(5)
C41 N9 C43 C44 160.5(5)
C42 N9 C43 C44 -79.2(6)
Cu5 N9 C43 C44 38.6(6)
C48 C47 C43 N9 178.1(6)
C48 C47 C43 C44 -56.5(9)
C35 N8 C34 C33 159.5(5)
C36 N8 C34 C33 -81.3(6)
Cu4 N8 C34 C33 35.2(5)
C35 N8 C34 C40 -73.0(6)
C36 N8 C34 C40 46.1(7)
Cu4 N8 C34 C40 162.7(4)
C39 C40 C34 C33 -54.4(7)
C39 C40 C34 N8 178.7(5)
C48 C49 C50 C44 61.7(11)
C14 C20 C19 C18 59.2(10)
N5 C23 C27 C28 -179.4(6)
C24 C23 C27 C28 -55.9(8)
C46 N10 C44 C43 158.1(6)
C45 N10 C44 C43 -82.9(7)
Cu5 N10 C44 C43 35.7(6)
C46 N10 C44 C50 -76.2(8)
C45 N10 C44 C50 42.9(8)
Cu5 N10 C44 C50 161.5(5)
N9 C43 C44 N10 -50.8(7)
C47 C43 C44 N10 -179.0(6)
N9 C43 C44 C50 -178.7(6)
C47 C43 C44 C50 53.1(8)
C49 C50 C44 N10 -179.7(7)
C49 C50 C44 C43 -55.0(9)
C24 C30 C29 C28 56.5(10)
C30 C29 C28 C27 -56.5(10)
C23 C27 C28 C29 57.1(9)
C57 C58 C59 C60 -58.2(8)
C54 C60 C59 C58 58.6(8)
C20 C19 C18 C17 -59.0(10)
C13 C17 C18 C19 57.3(9)
C16 N4 C14 C13 -79.9(7)
C15 N4 C14 C13 157.7(6)
Cu2 N4 C14 C13 38.4(6)
C16 N4 C14 C20 44.2(8)
C15 N4 C14 C20 -78.1(7)
Cu2 N4 C14 C20 162.6(5)
N3 C13 C14 N4 -53.5(7)
C17 C13 C14 N4 179.8(6)
N3 C13 C14 C20 -179.2(6)
C17 C13 C14 C20 54.1(8)
C19 C20 C14 N4 -179.9(6)
C19 C20 C14 C13 -56.5(9)
C37 C38 C39 C40 -59.7(8)
C34 C40 C39 C38 57.9(8)
N8 C34 C33 N7 -51.2(6)
C40 C34 C33 N7 -180.0(5)
N8 C34 C33 C37 -178.1(5)
C40 C34 C33 C37 53.2(7)
C31 N7 C33 C34 -80.6(6)
C32 N7 C33 C34 159.6(5)
Cu4 N7 C33 C34 39.3(5)
C31 N7 C33 C37 45.8(7)
C32 N7 C33 C37 -74.0(7)
Cu4 N7 C33 C37 165.8(5)
C38 C37 C33 C34 -54.2(7)
C38 C37 C33 N7 -179.2(6)
C3 C7 C8 C9 56.2(11)
C50 C49 C48 C47 -64.6(11)
C43 C47 C48 C49 61.4(10)
C7 C8 C9 C10 -56.8(12)
C4 C10 C9 C8 58.7(11)
C25 N6 C24 C30 45.0(8)
C26 N6 C24 C30 -77.2(8)
Cu3 N6 C24 C30 161.4(5)
C25 N6 C24 C23 -81.6(7)
C26 N6 C24 C23 156.1(6)
Cu3 N6 C24 C23 34.8(6)
C29 C30 C24 N6 176.4(6)
C29 C30 C24 C23 -57.2(9)
N5 C23 C24 N6 -51.5(7)
C27 C23 C24 N6 -176.3(5)
N5 C23 C24 C30 -179.6(6)
C27 C23 C24 C30 55.5(7)
C52 N11 C53 C54 160.1(5)
C51 N11 C53 C54 -79.4(6)
Cu6 N11 C53 C54 37.4(5)
C52 N11 C53 C57 -75.3(7)
C51 N11 C53 C57 45.2(7)
Cu6 N11 C53 C57 162.0(5)
N12 C54 C53 N11 -50.4(6)
C60 C54 C53 N11 -177.6(5)
N12 C54 C53 C57 -176.9(5)
C60 C54 C53 C57 55.9(7)
C58 C57 C53 N11 180.0(6)
C58 C57 C53 C54 -56.2(8)
O5 S6 C61 F6 57.3(6)
O6 S6 C61 F6 -63.2(6)
O4 S6 C61 F6 177.4(6)
O5 S6 C61 F5 179.4(6)
O6 S6 C61 F5 58.8(7)
O4 S6 C61 F5 -60.5(7)
O5 S6 C61 F4 -64.1(7)
O6 S6 C61 F4 175.4(6)
O4 S6 C61 F4 56.0(7)
O11 S8 C64 F11 69.1(6)
O12 S8 C64 F11 -168.9(5)
O10 S8 C64 F11 -51.2(6)
O11 S8 C64 F12 -166.7(6)
O12 S8 C64 F12 -44.7(7)
O10 S8 C64 F12 73.0(6)
O11 S8 C64 F10 -48.7(6)
O12 S8 C64 F10 73.3(5)
O10 S8 C64 F10 -169.0(5)
O2 S5 C91 F2 167.8(4)
O3 S5 C91 F2 45.3(4)
O1 S5 C91 F2 -72.6(4)
O2 S5 C91 F3 -70.3(4)
O3 S5 C91 F3 167.2(3)
O1 S5 C91 F3 49.3(4)
O2 S5 C91 F1 48.6(4)
O3 S5 C91 F1 -73.9(3)
O1 S5 C91 F1 168.2(3)
